data_1553639
loop_
_publ_author_name
'Chen, Wangqiao'
'Nakano, Masahiro'
'Takimiya, Kazuo'
'Zhang, Qichun'

_publ_section_title
;
 Selective thionation of naphtho[2,3-b]thiophene diimide: tuning of the
 optoelectronic properties and packing structure
;
_journal_issue 5
_journal_name_full 'Organic Chemistry Frontiers'
_journal_page_first 704
_journal_paper_doi 10.1039/C6QO00871B
_journal_volume 4
_journal_year 2017
_chemical_formula_sum 'C32 H38 N2 O2 S3'
_chemical_formula_weight 578.82
_space_group_crystal_system monoclinic
_space_group_IT_number 14
_space_group_name_Hall '-P 2ybc'
_space_group_name_H-M_alt 'P 1 21/c 1'
_atom_sites_solution_hydrogens geom
_audit_creation_method SHELXL-2013
_audit_update_record
;
2016-12-28 deposited with the CCDC.
2017-01-18 downloaded from the CCDC.
;
_cell_angle_alpha 90
_cell_angle_beta 101.0066(19)
_cell_angle_gamma 90
_cell_formula_units_Z 4
_cell_length_a 20.4770(9)
_cell_length_b 5.2589(2)
_cell_length_c 28.0402(12)
_cell_measurement_reflns_used 20756
_cell_measurement_temperature 100(2)
_cell_measurement_theta_max 68.1
_cell_measurement_theta_min 2.96
_cell_volume 2964.0(2)
_computing_cell_refinement PROCESS-AUTO
_computing_data_collection PROCESS-AUTO
_computing_data_reduction 'SHELXL-2013 (Sheldrick, 2013)'
_computing_structure_refinement 'SHELXL-2013 (Sheldrick, 2013)'
_computing_structure_solution 'SHELXL-2013 (Sheldrick, 2013)'
_diffrn_ambient_temperature 100(2)
_diffrn_detector_area_resol_mean \w
_diffrn_measured_fraction_theta_full 0.990
_diffrn_measured_fraction_theta_max 0.989
_diffrn_measurement_device_type graphite
_diffrn_measurement_method 'Rigaku RAXIS-RAPID'
_diffrn_radiation_type CuK\a
_diffrn_radiation_wavelength 1.54187
_diffrn_reflns_av_R_equivalents 0.0831
_diffrn_reflns_av_unetI/netI 0.0591
_diffrn_reflns_Laue_measured_fraction_full 0.990
_diffrn_reflns_Laue_measured_fraction_max 0.989
_diffrn_reflns_limit_h_max 24
_diffrn_reflns_limit_h_min -24
_diffrn_reflns_limit_k_max 5
_diffrn_reflns_limit_k_min -6
_diffrn_reflns_limit_l_max 33
_diffrn_reflns_limit_l_min -33
_diffrn_reflns_number 49084
_diffrn_reflns_point_group_measured_fraction_full 0.990
_diffrn_reflns_point_group_measured_fraction_max 0.989
_diffrn_reflns_theta_full 67.687
_diffrn_reflns_theta_max 68.250
_diffrn_reflns_theta_min 3.211
_diffrn_source 'fine-focus sealed tube'
_exptl_absorpt_coefficient_mu 2.532
_exptl_absorpt_correction_T_max 1.0000
_exptl_absorpt_correction_T_min 0.8432
_exptl_absorpt_correction_type empirical
_exptl_crystal_colour red
_exptl_crystal_density_diffrn 1.297
_exptl_crystal_description needle
_exptl_crystal_F_000 1232
_exptl_crystal_size_max 0.100
_exptl_crystal_size_mid 0.100
_exptl_crystal_size_min 0.100
_refine_diff_density_max 0.402
_refine_diff_density_min -0.554
_refine_diff_density_rms 0.076
_refine_ls_extinction_method none
_refine_ls_goodness_of_fit_ref 1.277
_refine_ls_hydrogen_treatment mixed
_refine_ls_matrix_type full
_refine_ls_number_parameters 381
_refine_ls_number_reflns 5382
_refine_ls_number_restraints 17
_refine_ls_restrained_S_all 1.314
_refine_ls_R_factor_all 0.1155
_refine_ls_R_factor_gt 0.0889
_refine_ls_shift/su_max 0.001
_refine_ls_shift/su_mean 0.000
_refine_ls_structure_factor_coef Fsqd
_refine_ls_weighting_details 'w=1/[\s^2^(Fo^2^)+(0.1000P)^2^] where P=(Fo^2^+2Fc^2^)/3'
_refine_ls_weighting_scheme calc
_refine_ls_wR_factor_gt 0.2224
_refine_ls_wR_factor_ref 0.2399
_reflns_Friedel_coverage 0.000
_reflns_number_gt 3139
_reflns_number_total 5382
_reflns_threshold_expression 'I > 2\s(I)'
_cod_data_source_file c6qo00871b2.cif
_cod_data_source_block ydkr
_cod_original_sg_symbol_H-M 'P 21/c'
_cod_database_code 1553639
_shelx_space_group_comment
;
The symmetry employed for this shelxl refinement is uniquely defined
by the following loop, which should always be used as a source of
symmetry information in preference to the above space-group names.
They are only intended as comments.
;
_shelx_estimated_absorpt_t_min 0.786
_shelx_estimated_absorpt_t_max 0.786
_shelxl_version_number 2013-4

loop_
_space_group_symop_operation_xyz
'x, y, z'
'-x, y+1/2, -z+1/2'
'-x, -y, -z'
'x, -y-1/2, z-1/2'

loop_
_atom_site_label
_atom_site_type_symbol
_atom_site_fract_x
_atom_site_fract_y
_atom_site_fract_z
_atom_site_U_iso_or_equiv
_atom_site_adp_type
_atom_site_occupancy
_atom_site_site_symmetry_order
_atom_site_calc_flag
_atom_site_refinement_flags_posn
_atom_site_refinement_flags_adp
_atom_site_disorder_assembly
_atom_site_disorder_group
S2 S 1.12304(5) -0.8536(2) 0.93770(4) 0.0747(4) Uani 1 1 d . . . .
S1 S 0.78172(7) -0.6345(3) 0.98810(5) 0.1075(5) Uani 1 1 d . . . .
O1 O 1.07842(13) -0.1558(5) 0.82007(9) 0.0655(7) Uani 1 1 d . . . .
N1 N 1.09739(15) -0.4569(6) 0.87952(10) 0.0597(8) Uani 1 1 d . . . .
C44 C 0.98972(18) -0.2343(7) 0.86017(12) 0.0551(9) Uani 1 1 d . . . .
C2 C 0.90109(19) -0.3457(7) 0.90420(13) 0.0587(9) Uani 1 1 d . . . .
C3 C 1.00765(19) -0.5783(7) 0.92016(12) 0.0579(9) Uani 1 1 d . . . .
C4 C 0.88261(18) -0.0054(6) 0.84388(11) 0.0617(10) Uani 1 1 d D . . .
C5 C 0.96627(19) -0.3861(7) 0.89508(12) 0.0571(9) Uani 1 1 d . . . .
C6 C 0.94896(19) -0.0512(6) 0.83487(11) 0.0573(9) Uani 1 1 d D . . .
C7 C 0.9826(2) -0.7291(8) 0.95337(13) 0.0668(10) Uani 1 1 d . . . .
H1 H 1.0092 -0.8622 0.9698 0.080 Uiso 1 1 calc R U . .
C8 C 0.9193(2) -0.6878(8) 0.96282(14) 0.0663(10) Uani 1 1 d . . . .
H2 H 0.9041 -0.7908 0.9863 0.080 Uiso 1 1 calc R U . .
N2 N 0.77368(17) -0.2651(7) 0.92535(13) 0.0752(10) Uani 1 1 d . . . .
C10 C 1.07519(19) -0.6231(7) 0.91104(12) 0.0582(9) Uani 1 1 d . . . .
C11 C 0.86001(19) -0.1559(8) 0.87857(13) 0.0617(10) Uani 1 1 d . . . .
C12 C 0.8776(2) -0.5014(8) 0.93909(13) 0.0626(10) Uani 1 1 d . . . .
C13 C 0.7930(2) -0.1146(9) 0.88917(16) 0.0748(12) Uani 1 1 d . . . .
C14 C 1.05662(19) -0.2766(8) 0.85114(13) 0.0589(9) Uani 1 1 d . . . .
O2 O 0.75532(16) 0.0458(7) 0.86833(13) 0.0998(11) Uani 1 1 d . . . .
C16 C 1.17471(19) -0.6363(7) 0.82917(14) 0.0660(10) Uani 1 1 d . . . .
H3 H 1.1583 -0.8093 0.8344 0.079 Uiso 1 1 calc R U . .
H4 H 1.1472 -0.5675 0.7991 0.079 Uiso 1 1 calc R U . .
C17 C 0.8104(2) -0.4618(9) 0.94947(14) 0.0697(11) Uani 1 1 d . . . .
C18 C 1.16670(18) -0.4685(8) 0.87169(14) 0.0656(10) Uani 1 1 d . . . .
H5 H 1.1956 -0.5340 0.9015 0.079 Uiso 1 1 calc R U . .
H6 H 1.1818 -0.2944 0.8659 0.079 Uiso 1 1 calc R U . .
C19 C 1.2461(2) -0.6523(9) 0.82292(16) 0.0792(12) Uani 1 1 d . . . .
H7 H 1.2740 -0.7090 0.8539 0.095 Uiso 1 1 calc R U . .
H8 H 1.2614 -0.4807 0.8155 0.095 Uiso 1 1 calc R U . .
C20 C 0.8949(2) 0.2929(8) 0.78392(13) 0.0725(11) Uani 1 1 d D . . .
H44 H 0.8829 0.4283 0.7615 0.032(17) Uiso 0.70(9) 1 calc R . A 1
C21 C 0.7068(2) -0.2030(10) 0.93612(19) 0.0926(15) Uani 1 1 d . . . .
H9 H 0.6980 -0.0195 0.9301 0.111 Uiso 1 1 calc R U . .
H10 H 0.7073 -0.2359 0.9709 0.111 Uiso 1 1 calc R U . .
C22 C 1.2561(2) -0.8346(9) 0.78250(17) 0.0815(13) Uani 1 1 d . . . .
H11 H 1.2356 -1.0002 0.7878 0.098 Uiso 1 1 calc R U . .
H12 H 1.2322 -0.7664 0.7511 0.098 Uiso 1 1 calc R U . .
C23 C 1.3366(2) -1.0774(11) 0.74059(19) 0.1033(16) Uani 1 1 d . . . .
H13 H 1.3144 -1.2369 0.7474 0.124 Uiso 1 1 calc R U . .
H14 H 1.3138 -1.0155 0.7083 0.124 Uiso 1 1 calc R U . .
C24 C 0.6517(2) -0.3530(11) 0.9062(2) 0.1042(17) Uani 1 1 d . . . .
H15 H 0.6592 -0.5367 0.9128 0.125 Uiso 1 1 calc R U . .
H16 H 0.6511 -0.3230 0.8713 0.125 Uiso 1 1 calc R U . .
C25 C 1.3278(2) -0.8787(11) 0.7791(2) 0.1072(18) Uani 1 1 d . . . .
H17 H 1.3525 -0.9356 0.8112 0.129 Uiso 1 1 calc R U . .
H18 H 1.3475 -0.7158 0.7712 0.129 Uiso 1 1 calc R U . .
C26 C 1.4076(3) -1.1354(14) 0.7384(2) 0.131(2) Uani 1 1 d . . . .
H19 H 1.4312 -1.1921 0.7708 0.157 Uiso 1 1 calc R U . .
H20 H 1.4296 -0.9785 0.7299 0.157 Uiso 1 1 calc R U . .
C27 C 1.4133(4) -1.3422(13) 0.7009(3) 0.155(3) Uani 1 1 d . . . .
H21 H 1.4021 -1.5076 0.7133 0.232 Uiso 1 1 calc R U . .
H22 H 1.4590 -1.3469 0.6950 0.232 Uiso 1 1 calc R U . .
H23 H 1.3825 -1.3044 0.6704 0.232 Uiso 1 1 calc R U . .
C28 C 0.5267(4) -0.4032(19) 0.8941(4) 0.197(4) Uani 1 1 d . . . .
H24 H 0.5296 -0.5800 0.9065 0.236 Uiso 1 1 calc R U . .
H25 H 0.5300 -0.4123 0.8594 0.236 Uiso 1 1 calc R U . .
C29 C 0.5845(3) -0.2731(15) 0.9187(3) 0.146(3) Uani 1 1 d . . . .
H26 H 0.5874 -0.2962 0.9541 0.175 Uiso 1 1 calc R U . .
H27 H 0.5783 -0.0891 0.9118 0.175 Uiso 1 1 calc R U . .
C30 C 0.4422(6) -0.331(3) 0.9434(5) 0.285(8) Uani 1 1 d D . . .
H40 H 0.4674 -0.1968 0.9638 0.342 Uiso 1 1 calc R U . .
H41 H 0.4604 -0.4962 0.9568 0.342 Uiso 1 1 calc R U . .
C33 C 0.4575(5) -0.309(3) 0.8960(5) 0.272(6) Uani 1 1 d D . . .
H42 H 0.4538 -0.1279 0.8859 0.326 Uiso 1 1 calc R U . .
H43 H 0.4246 -0.4070 0.8727 0.326 Uiso 1 1 calc R U . .
C45 C 0.3363(6) -0.080(2) 0.9345(5) 0.237(5) Uani 1 1 d D . . .
H32 H 0.3336 -0.0649 0.8993 0.355 Uiso 1 1 calc R U . .
H33 H 0.3631 0.0603 0.9510 0.355 Uiso 1 1 calc R U . .
H34 H 0.2915 -0.0723 0.9419 0.355 Uiso 1 1 calc R U . .
C1 C 0.3665(5) -0.316(2) 0.9509(6) 0.260(6) Uani 1 1 d D . . .
H35 H 0.3406 -0.4563 0.9329 0.311 Uiso 1 1 calc R U . .
H36 H 0.3654 -0.3373 0.9858 0.311 Uiso 1 1 calc R U . .
C47 C 0.8516(4) 0.2026(8) 0.81252(13) 0.062(2) Uani 0.99(3) 1 d D . B 1
H46 H 0.8081 0.2663 0.8119 0.074 Uiso 0.87(13) 1 calc R U B 1
S5 S 0.9706(3) 0.1485(3) 0.79099(9) 0.0640(11) Uani 0.745(17) 1 d D . B 1
C46 C 0.9548(4) 0.1482(10) 0.7956(2) 0.089(15) Uani 0.41(4) 1 d D . B 2
H47 H 0.9929 0.1715 0.7813 0.107 Uiso 0.19(12) 1 calc R U B 2
S6 S 0.8311(3) 0.2272(11) 0.81312(19) 0.058(4) Uani 0.163(10) 1 d D . B 2

loop_
_atom_site_aniso_label
_atom_site_aniso_U_11
_atom_site_aniso_U_22
_atom_site_aniso_U_33
_atom_site_aniso_U_23
_atom_site_aniso_U_13
_atom_site_aniso_U_12
S2 0.0825(8) 0.0722(8) 0.0719(7) 0.0089(5) 0.0211(5) 0.0068(6)
S1 0.1036(10) 0.1235(13) 0.1036(10) 0.0084(8) 0.0401(8) -0.0102(9)
O1 0.0745(17) 0.0632(17) 0.0634(15) 0.0058(13) 0.0252(13) -0.0028(14)
N1 0.0662(19) 0.058(2) 0.0571(18) 0.0007(15) 0.0188(14) -0.0011(16)
C44 0.067(2) 0.051(2) 0.0493(19) -0.0046(17) 0.0146(16) -0.0048(18)
C2 0.071(2) 0.056(2) 0.050(2) -0.0039(17) 0.0154(17) -0.0046(19)
C3 0.070(2) 0.056(2) 0.048(2) -0.0050(17) 0.0138(17) -0.0063(18)
C4 0.070(2) 0.058(3) 0.058(2) -0.0032(19) 0.0149(18) 0.002(2)
C5 0.067(2) 0.058(2) 0.049(2) -0.0038(17) 0.0176(16) -0.0058(18)
C6 0.074(2) 0.049(2) 0.050(2) -0.0006(17) 0.0151(17) -0.0022(18)
C7 0.081(3) 0.065(3) 0.057(2) 0.0049(19) 0.0213(19) -0.003(2)
C8 0.079(3) 0.065(3) 0.058(2) 0.0060(19) 0.0215(19) -0.007(2)
N2 0.072(2) 0.077(3) 0.084(2) -0.006(2) 0.0352(18) -0.0001(19)
C10 0.072(2) 0.054(2) 0.051(2) -0.0011(17) 0.0185(17) -0.0023(19)
C11 0.066(2) 0.063(3) 0.059(2) -0.0064(19) 0.0202(18) 0.001(2)
C12 0.074(3) 0.065(3) 0.054(2) -0.0095(19) 0.0235(18) -0.010(2)
C13 0.076(3) 0.076(3) 0.075(3) 0.001(2) 0.023(2) 0.004(2)
C14 0.072(2) 0.055(2) 0.052(2) -0.0083(18) 0.0168(18) -0.0090(19)
O2 0.085(2) 0.103(3) 0.120(3) 0.024(2) 0.0423(19) 0.024(2)
C16 0.069(2) 0.063(3) 0.070(2) -0.001(2) 0.0243(19) 0.001(2)
C17 0.075(3) 0.075(3) 0.062(2) -0.008(2) 0.023(2) -0.008(2)
C18 0.061(2) 0.068(3) 0.070(2) 0.002(2) 0.0184(18) -0.001(2)
C19 0.069(3) 0.082(3) 0.092(3) -0.006(2) 0.028(2) -0.001(2)
C20 0.087(3) 0.070(3) 0.061(2) 0.005(2) 0.017(2) 0.013(2)
C21 0.085(3) 0.090(4) 0.116(4) -0.001(3) 0.051(3) 0.008(3)
C22 0.076(3) 0.079(3) 0.095(3) -0.008(2) 0.031(2) 0.004(2)
C23 0.089(4) 0.118(4) 0.111(4) -0.016(3) 0.040(3) 0.013(3)
C24 0.073(3) 0.117(5) 0.129(4) 0.018(4) 0.037(3) 0.002(3)
C25 0.083(3) 0.130(5) 0.118(4) -0.021(4) 0.043(3) 0.001(3)
C26 0.098(4) 0.166(7) 0.135(5) -0.023(4) 0.036(3) 0.024(4)
C27 0.153(6) 0.152(6) 0.179(7) -0.017(5) 0.079(5) 0.051(5)
C28 0.084(5) 0.240(10) 0.283(10) 0.040(8) 0.074(6) 0.026(6)
C29 0.077(4) 0.187(7) 0.182(7) 0.028(6) 0.051(4) 0.011(4)
C30 0.225(13) 0.333(18) 0.331(17) 0.039(14) 0.142(12) 0.116(12)
C33 0.114(7) 0.384(18) 0.321(16) 0.024(15) 0.050(9) -0.010(10)
C45 0.220(11) 0.240(12) 0.278(12) 0.086(11) 0.117(10) 0.055(10)
C1 0.168(10) 0.253(14) 0.364(17) -0.027(13) 0.067(10) 0.034(10)
C47 0.057(4) 0.066(4) 0.065(3) -0.006(2) 0.018(2) 0.004(3)
S5 0.0774(19) 0.0595(13) 0.0589(12) 0.0066(8) 0.0221(10) 0.0055(8)
C46 0.10(2) 0.11(2) 0.064(11) -0.024(11) 0.030(9) -0.025(13)
S6 0.061(7) 0.062(5) 0.053(4) 0.009(3) 0.016(3) 0.021(4)

loop_
_atom_type_symbol
_atom_type_description
_atom_type_scat_dispersion_real
_atom_type_scat_dispersion_imag
_atom_type_scat_source
C C 0.0181 0.0091 'International Tables Vol C Tables 4.2.6.8 and 6.1.1.4'
H H 0.0000 0.0000 'International Tables Vol C Tables 4.2.6.8 and 6.1.1.4'
N N 0.0311 0.0180 'International Tables Vol C Tables 4.2.6.8 and 6.1.1.4'
O O 0.0492 0.0322 'International Tables Vol C Tables 4.2.6.8 and 6.1.1.4'
S S 0.3331 0.5567 'International Tables Vol C Tables 4.2.6.8 and 6.1.1.4'

loop_
_geom_angle_atom_site_label_1
_geom_angle_atom_site_label_2
_geom_angle_atom_site_label_3
_geom_angle
C10 N1 C14 123.9(3)
C10 N1 C18 120.8(3)
C14 N1 C18 115.3(3)
C6 C44 C5 119.8(3)
C6 C44 C14 120.9(3)
C5 C44 C14 119.2(3)
C11 C2 C5 120.2(3)
C11 C2 C12 120.6(4)
C5 C2 C12 119.2(4)
C7 C3 C5 118.4(4)
C7 C3 C10 120.2(4)
C5 C3 C10 121.4(3)
C11 C4 C6 118.2(3)
C11 C4 C47 132.4(4)
C6 C4 C47 109.3(4)
C11 C4 S6 119.6(3)
C6 C4 S6 122.2(4)
C44 C5 C3 119.7(3)
C44 C5 C2 119.6(4)
C3 C5 C2 120.7(3)
C44 C6 C4 121.5(3)
C44 C6 C46 136.1(4)
C4 C6 C46 102.4(4)
C44 C6 S5 125.1(3)
C4 C6 S5 113.4(3)
C8 C7 C3 121.0(4)
C12 C8 C7 122.1(4)
C17 N2 C13 125.2(3)
C17 N2 C21 120.0(4)
C13 N2 C21 114.8(4)
N1 C10 C3 116.4(3)
N1 C10 S2 121.1(3)
C3 C10 S2 122.4(3)
C4 C11 C2 120.7(3)
C4 C11 C13 120.0(4)
C2 C11 C13 119.3(4)
C8 C12 C2 118.6(4)
C8 C12 C17 121.2(4)
C2 C12 C17 120.2(4)
O2 C13 N2 119.9(4)
O2 C13 C11 122.4(4)
N2 C13 C11 117.7(4)
O1 C14 N1 119.6(3)
O1 C14 C44 121.7(4)
N1 C14 C44 118.8(3)
C19 C16 C18 112.1(3)
N2 C17 C12 116.9(3)
N2 C17 S1 121.3(3)
C12 C17 S1 121.8(4)
N1 C18 C16 113.1(3)
C16 C19 C22 113.0(4)
C47 C20 S5 116.5(5)
C46 C20 S6 119.0(5)
N2 C21 C24 113.2(4)
C25 C22 C19 114.4(4)
C26 C23 C25 114.3(5)
C21 C24 C29 109.8(5)
C22 C25 C23 113.2(4)
C23 C26 C27 111.9(5)
C29 C28 C33 121.5(9)
C28 C29 C24 117.0(6)
C33 C30 C1 120.5(11)
C30 C33 C28 112.3(10)
C45 C1 C30 111.8(12)
C20 C47 C4 110.6(6)
C20 S5 C6 90.2(4)
C20 C46 C6 110.2(6)
C20 S6 C4 86.1(4)

loop_
_geom_bond_atom_site_label_1
_geom_bond_atom_site_label_2
_geom_bond_distance
S2 C10 1.646(4)
S1 C17 1.608(4)
O1 C14 1.229(4)
N1 C10 1.380(4)
N1 C14 1.406(5)
N1 C18 1.478(4)
C44 C6 1.379(5)
C44 C5 1.416(5)
C44 C14 1.457(5)
C2 C11 1.410(5)
C2 C5 1.422(5)
C2 C12 1.427(5)
C3 C7 1.394(5)
C3 C5 1.417(5)
C3 C10 1.473(5)
C4 C11 1.399(5)
C4 C6 1.449(5)
C4 C47 1.469(5)
C4 S6 1.734(5)
C6 C46 1.541(5)
C6 S5 1.738(4)
C7 C8 1.389(5)
C8 C12 1.384(5)
N2 C17 1.378(5)
N2 C13 1.402(5)
N2 C21 1.493(5)
C11 C13 1.475(6)
C12 C17 1.475(5)
C13 O2 1.215(5)
C16 C19 1.507(5)
C16 C18 1.517(5)
C19 C22 1.528(5)
C20 C47 1.387(5)
C20 C46 1.429(5)
C20 S5 1.704(4)
C20 S6 1.704(5)
C21 C24 1.496(7)
C22 C25 1.508(6)
C23 C26 1.500(7)
C23 C25 1.538(6)
C24 C29 1.542(7)
C26 C27 1.533(8)
C28 C29 1.427(10)
C28 C33 1.511(11)
C30 C33 1.426(9)
C30 C1 1.607(13)
C45 C1 1.422(8)

loop_
_geom_torsion_atom_site_label_1
_geom_torsion_atom_site_label_2
_geom_torsion_atom_site_label_3
_geom_torsion_atom_site_label_4
_geom_torsion
C6 C44 C5 C3 178.5(3)
C14 C44 C5 C3 -0.8(5)
C6 C44 C5 C2 -0.9(5)
C14 C44 C5 C2 179.9(3)
C7 C3 C5 C44 -178.3(3)
C10 C3 C5 C44 0.5(5)
C7 C3 C5 C2 1.0(5)
C10 C3 C5 C2 179.8(3)
C11 C2 C5 C44 0.1(5)
C12 C2 C5 C44 179.4(3)
C11 C2 C5 C3 -179.2(3)
C12 C2 C5 C3 0.1(5)
C5 C44 C6 C4 1.4(4)
C14 C44 C6 C4 -179.3(3)
C5 C44 C6 C46 179.5(4)
C14 C44 C6 C46 -1.3(6)
C5 C44 C6 S5 -179.8(3)
C14 C44 C6 S5 -0.6(5)
C11 C4 C6 C44 -1.2(4)
C47 C4 C6 C44 178.9(3)
S6 C4 C6 C44 179.0(4)
C11 C4 C6 C46 -179.8(3)
C47 C4 C6 C46 0.2(2)
S6 C4 C6 C46 0.4(5)
C11 C4 C6 S5 179.9(3)
C47 C4 C6 S5 -0.04(16)
S6 C4 C6 S5 0.1(3)
C5 C3 C7 C8 -1.9(6)
C10 C3 C7 C8 179.3(3)
C3 C7 C8 C12 1.8(6)
C14 N1 C10 C3 -9.5(5)
C18 N1 C10 C3 173.8(3)
C14 N1 C10 S2 171.9(3)
C18 N1 C10 S2 -4.8(5)
C7 C3 C10 N1 -176.7(3)
C5 C3 C10 N1 4.4(5)
C7 C3 C10 S2 1.8(5)
C5 C3 C10 S2 -177.0(3)
C6 C4 C11 C2 0.4(4)
C47 C4 C11 C2 -179.6(3)
S6 C4 C11 C2 -179.8(3)
C6 C4 C11 C13 179.5(3)
C47 C4 C11 C13 -0.5(5)
S6 C4 C11 C13 -0.6(5)
C5 C2 C11 C4 0.1(5)
C12 C2 C11 C4 -179.1(3)
C5 C2 C11 C13 -179.0(3)
C12 C2 C11 C13 1.7(6)
C7 C8 C12 C2 -0.7(6)
C7 C8 C12 C17 179.6(4)
C11 C2 C12 C8 179.0(3)
C5 C2 C12 C8 -0.2(5)
C11 C2 C12 C17 -1.3(5)
C5 C2 C12 C17 179.5(3)
C17 N2 C13 O2 176.2(4)
C21 N2 C13 O2 -2.2(6)
C17 N2 C13 C11 -5.0(6)
C21 N2 C13 C11 176.7(4)
C4 C11 C13 O2 0.8(6)
C2 C11 C13 O2 180.0(4)
C4 C11 C13 N2 -178.0(3)
C2 C11 C13 N2 1.2(6)
C10 N1 C14 O1 -171.8(3)
C18 N1 C14 O1 5.0(5)
C10 N1 C14 C44 9.4(5)
C18 N1 C14 C44 -173.7(3)
C6 C44 C14 O1 -1.8(5)
C5 C44 C14 O1 177.5(3)
C6 C44 C14 N1 176.9(3)
C5 C44 C14 N1 -3.8(5)
C13 N2 C17 C12 5.4(6)
C21 N2 C17 C12 -176.3(4)
C13 N2 C17 S1 -176.1(3)
C21 N2 C17 S1 2.1(5)
C8 C12 C17 N2 177.6(3)
C2 C12 C17 N2 -2.1(5)
C8 C12 C17 S1 -0.9(5)
C2 C12 C17 S1 179.4(3)
C10 N1 C18 C16 92.4(4)
C14 N1 C18 C16 -84.6(4)
C19 C16 C18 N1 -178.1(3)
C18 C16 C19 C22 176.0(3)
C17 N2 C21 C24 -87.5(5)
C13 N2 C21 C24 91.0(5)
C16 C19 C22 C25 -173.2(4)
N2 C21 C24 C29 -178.7(4)
C19 C22 C25 C23 175.9(4)
C26 C23 C25 C22 -176.8(5)
C25 C23 C26 C27 177.6(5)
C33 C28 C29 C24 -168.1(8)
C21 C24 C29 C28 -178.5(6)
C1 C30 C33 C28 -163.2(11)
C29 C28 C33 C30 -67.8(16)
C33 C30 C1 C45 -60(2)
C46 C20 C47 C4 0.0(3)
S5 C20 C47 C4 0.3(2)
S6 C20 C47 C4 180(100)
C11 C4 C47 C20 179.9(3)
C6 C4 C47 C20 -0.1(2)
S6 C4 C47 C20 -180(100)
C47 C20 S5 C6 -0.23(19)
C46 C20 S5 C6 1.5(14)
S6 C20 S5 C6 -0.4(3)
C44 C6 S5 C20 -178.7(3)
C4 C6 S5 C20 0.14(14)
C46 C6 S5 C20 -1.2(11)
C47 C20 C46 C6 0.2(4)
S5 C20 C46 C6 -178.1(17)
S6 C20 C46 C6 0.09(19)
C44 C6 C46 C20 -178.6(4)
C4 C6 C46 C20 -0.3(3)
S5 C6 C46 C20 178.5(14)
C47 C20 S6 C4 -0.4(12)
C46 C20 S6 C4 0.10(15)
S5 C20 S6 C4 0.5(4)
C11 C4 S6 C20 179.9(3)
C6 C4 S6 C20 -0.3(4)
C47 C4 S6 C20 0.3(10)
